data_1533349
loop_
_publ_author_name
'Chen Xuean'
'Yamanaka, S.'

_publ_section_title
;
 High-pressure synthesis and crystal structures of two new polyphosphides,
 Na P5 and Ce P5
;
_journal_name_full 'Journal of Alloys Compd.'
_journal_page_first 110
_journal_page_last 113
_journal_volume 370
_journal_year 2004
_chemical_formula_sum 'Na P5'
_space_group_IT_number 62
_symmetry_space_group_name_Hall '-P 2ac 2n'
_symmetry_space_group_name_H-M 'P n m a'
_cell_angle_alpha 90
_cell_angle_beta 90
_cell_angle_gamma 90
_cell_formula_units_Z 4
_cell_length_a 10.993
_cell_length_b 6.524
_cell_length_c 6.903
_cell_volume 495.072
_citation_journal_id_ASTM JALCEU
_cod_data_source_file ChenXuean_JALCEU_2004_1439.cif
_cod_data_source_block Na1P5
_cod_original_cell_volume 495.0717
_cod_original_formula_sum 'Na1 P5'
_cod_database_code 1533349

loop_
_symmetry_equiv_pos_as_xyz
x,y,z
-x+1/2,-y,z+1/2
x+1/2,-y+1/2,-z+1/2
-x,y+1/2,-z
-x,-y,-z
x-1/2,y,-z-1/2
-x-1/2,y-1/2,z-1/2
x,-y-1/2,z

loop_
_atom_site_label
_atom_site_type_symbol
_atom_site_fract_x
_atom_site_fract_y
_atom_site_fract_z
_atom_site_occupancy
_atom_site_U_iso_or_equiv
P3 P 0.31157 0.25 0.4751 1 0.0
Na1 Na+1 0.425 0.25 0.0849 1 0.0
P4 P 0.68694 0.25 0.5631 1 0.0
P2 P-1 0.14031 0.25 0.631 1 0.0
P1 P 0.08219 0.01127 0.09549 1 0.0
